data_9015063
loop_
_publ_author_name
'Orlandi, P.'
'Biagioni, C.'
'Bonaccorsi, E.'
'Moelo, Y.'
'Paar, W. H.'

_publ_section_title
;
 Lead-antimony sulfosalts from Tuscany (Italy). XII. Boscardinite,
 TiPb4(Sb7As2)S9S18, a new mineral species from the Monte Arsiccio mine:
 Occurrence and crystal structure
 Monte Arsiccio, near Sant'Anna di Stazzema, Apuan Alps, Tuscany, Italy
;
_journal_name_full 'The Canadian Mineralogist'
_journal_page_first 235
_journal_page_last 251
_journal_paper_doi 10.3749/canmin.50.2.235
_journal_volume 50
_journal_year 2012
_chemical_compound_source 'barite-pyrite-iron oxides deposit of'
_chemical_formula_sum 'Ag0.29 As1.73 Pb2.956 S18 Sb7.794 Tl1.23'
_chemical_name_mineral Boscardinite
_space_group_IT_number 2
_symmetry_space_group_name_Hall '-P 1'
_symmetry_space_group_name_H-M 'P -1'
_cell_angle_alpha 90.868
_cell_angle_beta 97.247
_cell_angle_gamma 90.793
_cell_length_a 8.0929
_cell_length_b 8.7610
_cell_length_c 22.497
_cell_formula_units_Z 2
_cell_volume 1581.957
_database_code_amcsd 0019212
_exptl_crystal_density_diffrn 5.355
_cod_original_formula_sum 'Ag.29 Tl1.23 Pb2.956 Sb7.794 As1.73 S18'
_cod_database_code 9015063

loop_
_space_group_symop_operation_xyz
x,y,z
-x,-y,-z

loop_
_atom_site_label
_atom_site_fract_x
_atom_site_fract_y
_atom_site_fract_z
_atom_site_occupancy
_atom_site_U_iso_or_equiv
Ag10b 0.47680 0.63110 0.41280 0.29000 0.02810
Tl1 0.11091 0.63591 0.16858 0.80000 0.03000
Pb1 0.11091 0.63591 0.16858 0.20000 0.03000
Pb2a 0.88760 0.88720 0.82140 0.27000 0.03650
Tl2a 0.88760 0.88720 0.82140 0.11000 0.03650
Pb2b 0.84810 0.84890 0.82670 0.50000 0.03650
Tl2b 0.84810 0.84890 0.82670 0.12000 0.03650
Pb3 0.66435 0.65298 0.25913 0.80000 0.03540
Tl3 0.66435 0.65298 0.25913 0.20000 0.03540
Pb4 0.64766 0.14848 0.25445 1.00000 0.03570
Sb1 0.54560 0.39690 0.09929 1.00000 0.01430
Sb2 0.81920 0.10370 0.02078 1.00000 0.01320
Sb3 0.48670 0.11740 0.88652 0.71000 0.01470
As3 0.48670 0.11740 0.88652 0.29000 0.01470
As4 0.17270 0.36020 0.99928 0.75000 0.01620
Sb4 0.17270 0.36020 0.99928 0.25000 0.01620
Sb5 0.06850 0.38800 0.33165 0.78000 0.01530
As5 0.06850 0.38800 0.33165 0.22000 0.01530
Sb6 0.10910 0.85270 0.34360 1.00000 0.02180
Sb7 0.84640 0.34200 0.46700 1.00000 0.01940
Sb8 0.78840 0.89960 0.44625 0.53000 0.02300
As8 0.78840 0.89960 0.44625 0.47000 0.02300
Sb9a 0.43230 0.15710 0.41070 0.81400 0.01740
Pb9b 0.39330 0.12610 0.41820 0.18600 0.01740
Sb10a 0.47340 0.59940 0.42400 0.71000 0.02810
S1 0.36000 0.17990 0.03690 1.00000 0.02820
S2 0.92220 0.69190 0.39830 1.00000 0.01860
S3 0.28440 0.91350 0.86160 1.00000 0.01240
S4 0.90300 0.38720 0.23590 1.00000 0.02420
S5 0.62460 0.35550 0.37740 1.00000 0.01480
S6 0.67120 0.16940 0.51680 1.00000 0.01690
S7 0.98680 0.08760 0.93160 1.00000 0.01020
S8 0.92330 0.88120 0.25320 1.00000 0.01790
S9 0.32380 0.56470 0.04900 1.00000 0.01440
S10 0.29320 0.42760 0.47220 1.00000 0.02000
S11 0.97000 0.08690 0.41700 1.00000 0.02690
S12 0.98490 0.33140 0.07040 1.00000 0.01430
S13 0.57140 0.92910 0.36400 1.00000 0.02500
S14 0.25310 0.19000 0.30630 1.00000 0.01680
S15 0.69690 0.67260 0.13860 1.00000 0.01420
S16 0.25420 0.59910 0.31280 1.00000 0.01840
S17 0.42260 0.37020 0.19280 1.00000 0.01860
S18 0.59450 0.10110 0.79220 1.00000 0.02020

loop_
_cod_related_entry_id
_cod_related_entry_database
_cod_related_entry_code
1 AMCSD 0019212
